data_2216042
loop_
_publ_author_name
'Shang, Zhenhua'
'Yu, Yifeng'

_publ_section_title
;
 1-Bromo-4-nitro-2-(trifluoromethyl)benzene
;
_journal_coeditor_code LH2517
_journal_issue 11
_journal_name_full 'Acta Crystallographica Section E'
_journal_page_first o4266
_journal_page_last o4266
_journal_paper_doi 10.1107/S1600536807048180
_journal_volume 63
_journal_year 2007
_chemical_formula_iupac 'C7 H3 Br F3 N O2'
_chemical_formula_moiety 'C7 H3 Br F3 N O2'
_chemical_formula_sum 'C7 H3 Br F3 N O2'
_chemical_formula_weight 270.01
_chemical_melting_point .167E-166
_chemical_name_systematic
;
1-Bromo-4-nitro-2-(trifluoromethyl)benzene
;
_space_group_IT_number 62
_symmetry_cell_setting orthorhombic
_symmetry_space_group_name_Hall '-P 2ac 2n'
_symmetry_space_group_name_H-M 'P n m a'
_atom_sites_solution_hydrogens geom
_atom_sites_solution_primary direct
_atom_sites_solution_secondary difmap
_cell_angle_alpha 90.00
_cell_angle_beta 90.00
_cell_angle_gamma 90.00
_cell_formula_units_Z 20
_cell_length_a 9.775(2)
_cell_length_b 34.665(7)
_cell_length_c 12.615(3)
_cell_measurement_reflns_used 7636
_cell_measurement_temperature 113(2)
_cell_measurement_theta_max 25.0
_cell_measurement_theta_min 2.6
_cell_volume 4274.6(16)
_computing_cell_refinement 'CrystalClear (Rigaku, 1999)'
_computing_data_collection 'CrystalClear (Rigaku, 1999)'
_computing_data_reduction 'CrystalClear (Rigaku, 1999)'
_computing_molecular_graphics 'CrystalStructure (Rigaku/MSC, 2005)'
_computing_publication_material 'CrystalStructure (Rigaku/MSC, 2005)'
_computing_structure_refinement 'SHELXL97 (Sheldrick, 1997)'
_computing_structure_solution 'SHELXS97 (Sheldrick, 1997)'
_diffrn_ambient_temperature 113(2)
_diffrn_detector_area_resol_mean 14.63
_diffrn_measured_fraction_theta_full 0.998
_diffrn_measured_fraction_theta_max 0.998
_diffrn_measurement_device_type 'Rigaku Saturn'
_diffrn_measurement_method \w
_diffrn_radiation_monochromator confocal
_diffrn_radiation_source 'rotating anode'
_diffrn_radiation_type MoK\a
_diffrn_radiation_wavelength 0.71073
_diffrn_reflns_av_R_equivalents 0.0538
_diffrn_reflns_av_sigmaI/netI 0.0753
_diffrn_reflns_limit_h_max 11
_diffrn_reflns_limit_h_min -11
_diffrn_reflns_limit_k_max 41
_diffrn_reflns_limit_k_min -41
_diffrn_reflns_limit_l_max 15
_diffrn_reflns_limit_l_min -10
_diffrn_reflns_number 19894
_diffrn_reflns_theta_full 25.00
_diffrn_reflns_theta_max 25.00
_diffrn_reflns_theta_min 1.72
_exptl_absorpt_coefficient_mu 4.829
_exptl_absorpt_correction_T_max 0.6438
_exptl_absorpt_correction_T_min 0.3071
_exptl_absorpt_correction_type numerical
_exptl_absorpt_process_details '(NUMABS; Rigaku, 2005)'
_exptl_crystal_colour colorless
_exptl_crystal_density_diffrn 2.098
_exptl_crystal_density_method 'not measured'
_exptl_crystal_description platelet
_exptl_crystal_F_000 2600
_exptl_crystal_size_max 0.32
_exptl_crystal_size_mid 0.28
_exptl_crystal_size_min 0.10
_refine_diff_density_max 0.433
_refine_diff_density_min -0.597
_refine_ls_extinction_method none
_refine_ls_goodness_of_fit_ref 1.225
_refine_ls_hydrogen_treatment constr
_refine_ls_matrix_type full
_refine_ls_number_parameters 334
_refine_ls_number_reflns 3814
_refine_ls_number_restraints 0
_refine_ls_restrained_S_all 1.225
_refine_ls_R_factor_all 0.0573
_refine_ls_R_factor_gt 0.0479
_refine_ls_shift/su_max 0.002
_refine_ls_shift/su_mean 0.000
_refine_ls_structure_factor_coef Fsqd
_refine_ls_weighting_details 'calc w=1/[\s^2^(Fo^2^)+(0.0242P)^2^+5.9058P] where P=(Fo^2^+2Fc^2^)/3'
_refine_ls_weighting_scheme calc
_refine_ls_wR_factor_gt 0.0891
_refine_ls_wR_factor_ref 0.0927
_reflns_number_gt 3342
_reflns_number_total 3814
_reflns_threshold_expression I>2\s(I)
_cod_data_source_file lh2517.cif
_cod_data_source_block I
_cod_original_cell_volume 4274.8(15)
_cod_database_code 2216042
_cod_database_fobs_code 2216042

loop_
_symmetry_equiv_pos_as_xyz
'x, y, z'
'-x+1/2, -y, z+1/2'
'-x, y+1/2, -z'
'x+1/2, -y+1/2, -z+1/2'
'-x, -y, -z'
'x-1/2, y, -z-1/2'
'x, -y-1/2, z'
'-x-1/2, y-1/2, z-1/2'

loop_
_atom_site_type_symbol
_atom_site_label
_atom_site_fract_x
_atom_site_fract_y
_atom_site_fract_z
_atom_site_U_iso_or_equiv
_atom_site_adp_type
_atom_site_calc_flag
_atom_site_refinement_flags
_atom_site_occupancy
Br Br1 0.71785(6) 0.7500 0.49590(5) 0.02333(17) Uani d S 1
Br Br2 -0.10592(4) 0.551368(12) 0.49280(3) 0.02231(14) Uani d . 1
Br Br3 0.51998(5) 0.645799(12) 0.50253(3) 0.02508(14) Uani d . 1
F F1 0.5706(3) 0.71904(7) 0.28711(19) 0.0329(6) Uani d . 1
F F2 0.3915(4) 0.7500 0.2374(3) 0.0441(11) Uani d S 1
F F3 0.0436(3) 0.57794(7) 0.27940(19) 0.0336(6) Uani d . 1
F F4 0.2229(3) 0.54607(9) 0.23590(19) 0.0419(8) Uani d . 1
F F5 0.0439(3) 0.51612(7) 0.28866(19) 0.0343(7) Uani d . 1
F F6 0.6698(3) 0.61994(8) 0.71395(19) 0.0357(7) Uani d . 1
F F7 0.8453(3) 0.65256(9) 0.76192(19) 0.0428(8) Uani d . 1
F F8 0.6631(3) 0.68178(7) 0.71057(18) 0.0340(6) Uani d . 1
N N1 0.1000(5) 0.7500 0.5521(4) 0.0237(12) Uani d S 1
N N2 0.5125(4) 0.54562(10) 0.5514(3) 0.0238(8) Uani d . 1
N N3 1.1380(4) 0.65554(10) 0.4493(3) 0.0247(8) Uani d . 1
O O1 0.0275(5) 0.7500 0.4712(3) 0.0394(12) Uani d S 1
O O2 0.0532(5) 0.7500 0.6412(3) 0.0401(13) Uani d S 1
O O3 0.5832(3) 0.54160(9) 0.4723(2) 0.0292(7) Uani d . 1
O O4 0.5569(3) 0.54644(9) 0.6419(2) 0.0314(8) Uani d . 1
O O5 1.2087(3) 0.65726(10) 0.5286(3) 0.0381(9) Uani d . 1
O O6 1.1842(3) 0.65564(10) 0.3590(2) 0.0371(9) Uani d . 1
C C1 0.5243(6) 0.7500 0.5085(4) 0.0188(13) Uani d S 1
C C2 0.4383(6) 0.7500 0.4201(4) 0.0189(13) Uani d S 1
C C3 0.2988(6) 0.7500 0.4362(5) 0.0242(15) Uani d S 1
H H3 0.2382 0.7500 0.3773 0.029 Uiso calc SR 1
C C4 0.2480(6) 0.7500 0.5372(5) 0.0200(13) Uani d S 1
C C5 0.3315(6) 0.7500 0.6263(4) 0.0234(14) Uani d S 1
H H5 0.2937 0.7500 0.6957 0.028 Uiso calc SR 1
C C6 0.4716(6) 0.7500 0.6105(5) 0.0219(14) Uani d S 1
H H6 0.5318 0.7500 0.6697 0.026 Uiso calc SR 1
C C7 0.4938(6) 0.7500 0.3082(5) 0.0256(14) Uani d S 1
C C8 0.0869(4) 0.55219(11) 0.5058(3) 0.0182(9) Uani d . 1
C C9 0.1733(4) 0.54956(11) 0.4182(3) 0.0205(9) Uani d . 1
C C10 0.3136(4) 0.54771(11) 0.4334(3) 0.0203(10) Uani d . 1
H H10 0.3745 0.5457 0.3749 0.024 Uiso calc R 1
C C11 0.3622(4) 0.54888(12) 0.5362(3) 0.0209(9) Uani d . 1
C C12 0.2802(4) 0.55240(12) 0.6238(3) 0.0225(10) Uani d . 1
H H12 0.3181 0.5537 0.6931 0.027 Uiso calc R 1
C C13 0.1405(5) 0.55405(12) 0.6077(3) 0.0242(10) Uani d . 1
H H13 0.0806 0.5565 0.6667 0.029 Uiso calc R 1
C C14 0.1212(4) 0.54739(13) 0.3056(3) 0.0260(10) Uani d . 1
C C15 0.7127(4) 0.64767(12) 0.4907(3) 0.0210(10) Uani d . 1
C C16 0.7981(4) 0.65073(12) 0.5794(3) 0.0201(10) Uani d . 1
C C17 0.9380(4) 0.65353(12) 0.5639(3) 0.0213(10) Uani d . 1
H H17 0.9981 0.6554 0.6229 0.026 Uiso calc R 1
C C18 0.9892(4) 0.65353(12) 0.4621(3) 0.0211(9) Uani d . 1
C C19 0.9059(4) 0.65096(12) 0.3741(3) 0.0226(10) Uani d . 1
H H19 0.9440 0.6512 0.3048 0.027 Uiso calc R 1
C C20 0.7655(4) 0.64801(12) 0.3885(3) 0.0225(10) Uani d . 1
H H20 0.7061 0.6462 0.3291 0.027 Uiso calc R 1
C C21 0.7434(5) 0.65155(13) 0.6910(3) 0.0268(10) Uani d . 1

loop_
_atom_site_aniso_label
_atom_site_aniso_U_11
_atom_site_aniso_U_22
_atom_site_aniso_U_33
_atom_site_aniso_U_12
_atom_site_aniso_U_13
_atom_site_aniso_U_23
Br1 0.0202(3) 0.0245(3) 0.0253(4) 0.000 -0.0005(3) 0.000
Br2 0.0167(2) 0.0241(3) 0.0261(3) 0.00012(18) 0.00066(19) 0.00021(18)
Br3 0.0192(3) 0.0269(3) 0.0291(3) -0.00023(18) -0.00128(19) 0.00139(18)
F1 0.0358(16) 0.0361(15) 0.0268(14) 0.0032(13) 0.0095(12) -0.0070(11)
F2 0.028(2) 0.091(3) 0.0139(19) 0.000 -0.0012(17) 0.000
F3 0.0398(16) 0.0340(15) 0.0270(14) 0.0056(13) -0.0095(12) 0.0045(11)
F4 0.0253(15) 0.082(2) 0.0183(14) 0.0028(15) -0.0004(12) -0.0042(14)
F5 0.0393(16) 0.0343(16) 0.0294(15) -0.0051(13) -0.0098(12) -0.0076(12)
F6 0.0423(17) 0.0352(16) 0.0295(15) -0.0059(13) 0.0083(13) 0.0103(12)
F7 0.0294(16) 0.083(2) 0.0160(13) 0.0012(16) -0.0023(12) -0.0010(13)
F8 0.0410(17) 0.0352(16) 0.0259(14) 0.0061(13) 0.0098(12) -0.0043(11)
N1 0.022(3) 0.030(3) 0.019(3) 0.000 -0.002(2) 0.000
N2 0.021(2) 0.024(2) 0.026(2) -0.0008(16) -0.0073(18) 0.0009(16)
N3 0.026(2) 0.026(2) 0.022(2) 0.0000(17) 0.0018(18) 0.0019(16)
O1 0.026(3) 0.069(4) 0.023(2) 0.000 -0.007(2) 0.000
O2 0.025(3) 0.079(4) 0.016(2) 0.000 0.006(2) 0.000
O3 0.0215(18) 0.042(2) 0.0239(17) 0.0042(15) 0.0010(14) -0.0009(15)
O4 0.0261(18) 0.045(2) 0.0229(17) -0.0038(15) -0.0078(14) -0.0005(14)
O5 0.0189(18) 0.071(3) 0.0250(18) -0.0058(17) -0.0026(15) -0.0014(17)
O6 0.027(2) 0.062(2) 0.0224(18) -0.0043(17) 0.0091(15) -0.0014(16)
C1 0.023(3) 0.012(3) 0.021(3) 0.000 -0.004(3) 0.000
C2 0.022(3) 0.021(3) 0.014(3) 0.000 0.001(3) 0.000
C3 0.027(4) 0.027(4) 0.018(3) 0.000 -0.004(3) 0.000
C4 0.021(3) 0.020(3) 0.019(3) 0.000 0.007(3) 0.000
C5 0.028(4) 0.030(4) 0.013(3) 0.000 0.001(3) 0.000
C6 0.027(4) 0.018(3) 0.021(3) 0.000 -0.001(3) 0.000
C7 0.017(3) 0.037(4) 0.022(3) 0.000 0.002(3) 0.000
C8 0.015(2) 0.018(2) 0.021(2) -0.0001(17) -0.0026(18) -0.0025(17)
C9 0.025(3) 0.017(2) 0.020(2) 0.0034(18) -0.0015(19) -0.0004(17)
C10 0.022(3) 0.022(2) 0.017(2) -0.0043(19) 0.0026(18) 0.0014(17)
C11 0.020(2) 0.021(2) 0.022(2) 0.0007(18) 0.0051(19) -0.0002(18)
C12 0.025(3) 0.026(3) 0.016(2) 0.000(2) -0.0023(18) -0.0028(18)
C13 0.027(3) 0.025(2) 0.021(2) -0.002(2) 0.0072(19) -0.0026(18)
C14 0.019(2) 0.036(3) 0.023(2) 0.002(2) -0.002(2) 0.000(2)
C15 0.019(2) 0.020(2) 0.024(2) 0.0037(18) -0.0014(19) 0.0005(18)
C16 0.022(3) 0.019(2) 0.019(2) -0.0017(18) 0.0005(19) 0.0011(18)
C17 0.023(3) 0.020(2) 0.021(2) -0.0019(19) -0.0009(19) -0.0011(18)
C18 0.021(2) 0.020(2) 0.022(2) -0.0031(19) 0.002(2) -0.0022(18)
C19 0.027(3) 0.025(2) 0.016(2) 0.001(2) 0.0038(19) 0.0008(18)
C20 0.024(3) 0.021(2) 0.022(2) 0.002(2) -0.0046(19) 0.0008(18)
C21 0.025(3) 0.036(3) 0.019(2) 0.003(2) 0.000(2) 0.003(2)

loop_
_atom_type_symbol
_atom_type_description
_atom_type_scat_dispersion_real
_atom_type_scat_dispersion_imag
_atom_type_scat_source
C C 0.0033 0.0016 'International Tables Vol C Tables 4.2.6.8 and 6.1.1.4'
H H 0.0000 0.0000 'International Tables Vol C Tables 4.2.6.8 and 6.1.1.4'
Br Br -0.2901 2.4595 'International Tables Vol C Tables 4.2.6.8 and 6.1.1.4'
F F 0.0171 0.0103 'International Tables Vol C Tables 4.2.6.8 and 6.1.1.4'
N N 0.0061 0.0033 'International Tables Vol C Tables 4.2.6.8 and 6.1.1.4'
O O 0.0106 0.0060 'International Tables Vol C Tables 4.2.6.8 and 6.1.1.4'

loop_
_geom_angle_atom_site_label_1
_geom_angle_atom_site_label_2
_geom_angle_atom_site_label_3
_geom_angle_site_symmetry_1
_geom_angle
O2 N1 O1 . 123.1(5)
O2 N1 C4 . 119.5(5)
O1 N1 C4 . 117.4(5)
O4 N2 O3 . 124.4(4)
O4 N2 C11 . 118.0(4)
O3 N2 C11 . 117.6(3)
O5 N3 O6 . 123.7(4)
O5 N3 C18 . 118.4(4)
O6 N3 C18 . 117.9(4)
C6 C1 C2 . 121.2(6)
C6 C1 Br1 . 116.6(4)
C2 C1 Br1 . 122.2(4)
C3 C2 C1 . 118.5(5)
C3 C2 C7 . 119.5(5)
C1 C2 C7 . 121.9(5)
C4 C3 C2 . 119.8(6)
C4 C3 H3 . 120.1
C2 C3 H3 . 120.1
C3 C4 C5 . 122.7(6)
C3 C4 N1 . 118.7(5)
C5 C4 N1 . 118.6(5)
C6 C5 C4 . 117.7(5)
C6 C5 H5 . 121.1
C4 C5 H5 . 121.1
C5 C6 C1 . 120.1(6)
C5 C6 H6 . 120.0
C1 C6 H6 . 120.0
F1 C7 F1 7_575 106.9(5)
F1 C7 F2 7_575 106.6(3)
F1 C7 F2 . 106.6(3)
F1 C7 C2 7_575 112.8(3)
F1 C7 C2 . 112.8(3)
F2 C7 C2 . 110.7(5)
C13 C8 C9 . 120.5(4)
C13 C8 Br2 . 117.2(3)
C9 C8 Br2 . 122.3(3)
C10 C9 C8 . 119.6(4)
C10 C9 C14 . 117.5(4)
C8 C9 C14 . 123.0(4)
C11 C10 C9 . 117.9(4)
C11 C10 H10 . 121.0
C9 C10 H10 . 121.0
C12 C11 C10 . 123.9(4)
C12 C11 N2 . 118.8(4)
C10 C11 N2 . 117.3(4)
C11 C12 C13 . 117.6(4)
C11 C12 H12 . 121.2
C13 C12 H12 . 121.2
C12 C13 C8 . 120.4(4)
C12 C13 H13 . 119.8
C8 C13 H13 . 119.8
F4 C14 F5 . 106.8(4)
F4 C14 F3 . 106.7(4)
F5 C14 F3 . 106.3(3)
F4 C14 C9 . 111.8(4)
F5 C14 C9 . 112.4(4)
F3 C14 C9 . 112.5(4)
C20 C15 C16 . 121.3(4)
C20 C15 Br3 . 116.4(3)
C16 C15 Br3 . 122.2(3)
C17 C16 C15 . 118.8(4)
C17 C16 C21 . 118.7(4)
C15 C16 C21 . 122.5(4)
C18 C17 C16 . 119.3(4)
C18 C17 H17 . 120.3
C16 C17 H17 . 120.3
C17 C18 C19 . 122.4(4)
C17 C18 N3 . 117.6(4)
C19 C18 N3 . 120.0(4)
C18 C19 C20 . 118.8(4)
C18 C19 H19 . 120.6
C20 C19 H19 . 120.6
C15 C20 C19 . 119.4(4)
C15 C20 H20 . 120.3
C19 C20 H20 . 120.3
F8 C21 F7 . 107.1(4)
F8 C21 F6 . 106.7(3)
F7 C21 F6 . 106.0(3)
F8 C21 C16 . 113.4(4)
F7 C21 C16 . 111.1(4)
F6 C21 C16 . 112.1(4)

loop_
_geom_bond_atom_site_label_1
_geom_bond_atom_site_label_2
_geom_bond_site_symmetry_2
_geom_bond_distance
_geom_bond_publ_flag
Br1 C1 . 1.898(6) ?
Br2 C8 . 1.892(4) ?
Br3 C15 . 1.891(4) ?
F1 C7 . 1.336(4) ?
F2 C7 . 1.342(7) ?
F3 C14 . 1.343(5) ?
F4 C14 . 1.328(5) ?
F5 C14 . 1.338(5) ?
F6 C21 . 1.342(5) ?
F7 C21 . 1.339(5) ?
F8 C21 . 1.333(5) ?
N1 O2 . 1.213(6) ?
N1 O1 . 1.242(6) ?
N1 C4 . 1.459(8) ?
N2 O4 . 1.221(4) ?
N2 O3 . 1.222(4) ?
N2 C11 . 1.486(6) ?
N3 O5 . 1.217(4) ?
N3 O6 . 1.225(4) ?
N3 C18 . 1.466(5) ?
C1 C6 . 1.387(8) ?
C1 C2 . 1.397(8) ?
C2 C3 . 1.378(8) ?
C2 C7 . 1.511(8) y
C3 C4 . 1.368(8) ?
C3 H3 . 0.9500 ?
C4 C5 . 1.388(8) ?
C5 C6 . 1.385(8) ?
C5 H5 . 0.9500 ?
C6 H6 . 0.9500 ?
C7 F1 7_575 1.336(4) ?
C8 C13 . 1.389(5) ?
C8 C9 . 1.394(6) ?
C9 C10 . 1.386(6) ?
C9 C14 . 1.511(6) y
C10 C11 . 1.382(6) ?
C10 H10 . 0.9500 ?
C11 C12 . 1.370(6) ?
C12 C13 . 1.382(6) ?
C12 H12 . 0.9500 ?
C13 H13 . 0.9500 ?
C15 C20 . 1.388(6) ?
C15 C16 . 1.400(6) ?
C16 C17 . 1.385(6) ?
C16 C21 . 1.507(6) y
C17 C18 . 1.378(6) ?
C17 H17 . 0.9500 ?
C18 C19 . 1.379(6) ?
C19 C20 . 1.389(6) ?
C19 H19 . 0.9500 ?
C20 H20 . 0.9500 ?

loop_
_geom_torsion_atom_site_label_1
_geom_torsion_atom_site_label_2
_geom_torsion_atom_site_label_3
_geom_torsion_atom_site_label_4
_geom_torsion_site_symmetry_4
_geom_torsion
C6 C1 C2 C3 . 0.0000(10)
Br1 C1 C2 C3 . 180.0
C6 C1 C2 C7 . 180.000(2)
Br1 C1 C2 C7 . 0.000(2)
C1 C2 C3 C4 . 0.0000(10)
C7 C2 C3 C4 . 180.0000(10)
C2 C3 C4 C5 . 0.0000(10)
C2 C3 C4 N1 . 180.0
O2 N1 C4 C3 . 180.0000(10)
O1 N1 C4 C3 . 0.0000(10)
O2 N1 C4 C5 . 0.0000(10)
O1 N1 C4 C5 . 180.0000(10)
C3 C4 C5 C6 . 0.0000(10)
N1 C4 C5 C6 . 180.0000(10)
C4 C5 C6 C1 . 0.0000(10)
C2 C1 C6 C5 . 0.0000(10)
Br1 C1 C6 C5 . 180.0000(10)
C3 C2 C7 F1 7_575 119.4(4)
C1 C2 C7 F1 7_575 -60.6(4)
C3 C2 C7 F1 . -119.4(4)
C1 C2 C7 F1 . 60.6(4)
C3 C2 C7 F2 . 0.0000(10)
C1 C2 C7 F2 . 180.0
C13 C8 C9 C10 . 1.8(6)
Br2 C8 C9 C10 . -175.7(3)
C13 C8 C9 C14 . 179.9(4)
Br2 C8 C9 C14 . 2.4(6)
C8 C9 C10 C11 . -0.5(6)
C14 C9 C10 C11 . -178.7(4)
C9 C10 C11 C12 . -1.1(6)
C9 C10 C11 N2 . 178.1(4)
O4 N2 C11 C12 . -0.4(6)
O3 N2 C11 C12 . 178.3(4)
O4 N2 C11 C10 . -179.7(4)
O3 N2 C11 C10 . -0.9(6)
C10 C11 C12 C13 . 1.4(7)
N2 C11 C12 C13 . -177.8(4)
C11 C12 C13 C8 . 0.0(6)
C9 C8 C13 C12 . -1.5(6)
Br2 C8 C13 C12 . 176.1(3)
C10 C9 C14 F4 . -3.5(6)
C8 C9 C14 F4 . 178.4(4)
C10 C9 C14 F5 . 116.6(4)
C8 C9 C14 F5 . -61.6(5)
C10 C9 C14 F3 . -123.5(4)
C8 C9 C14 F3 . 58.4(5)
C20 C15 C16 C17 . -1.0(6)
Br3 C15 C16 C17 . -177.4(3)
C20 C15 C16 C21 . 178.3(4)
Br3 C15 C16 C21 . 1.9(6)
C15 C16 C17 C18 . 0.5(6)
C21 C16 C17 C18 . -178.8(4)
C16 C17 C18 C19 . 0.2(6)
C16 C17 C18 N3 . -178.5(4)
O5 N3 C18 C17 . -0.3(6)
O6 N3 C18 C17 . -179.8(4)
O5 N3 C18 C19 . -179.0(4)
O6 N3 C18 C19 . 1.4(6)
C17 C18 C19 C20 . -0.5(7)
N3 C18 C19 C20 . 178.2(4)
C16 C15 C20 C19 . 0.8(6)
Br3 C15 C20 C19 . 177.4(3)
C18 C19 C20 C15 . -0.1(6)
C17 C16 C21 F8 . 116.7(4)
C15 C16 C21 F8 . -62.6(6)
C17 C16 C21 F7 . -4.0(6)
C15 C16 C21 F7 . 176.7(4)
C17 C16 C21 F6 . -122.4(4)
C15 C16 C21 F6 . 58.3(6)
